data_4350693
loop_
_publ_author_name
'Riener, Korbinian'
'Bitzer, Mario J.'
'P\"othig, Alexander'
'Raba, Andreas'
'Cokoja, Mirza'
'Herrmann, Wolfgang A.'
'K\"uhn, Fritz E'

_publ_section_title
;
 On the concept of hemilability: insights into a donor-functionalized
 iridium(I) NHC motif and its impact on reactivity.
;
_journal_issue 24
_journal_name_full 'Inorganic chemistry'
_journal_page_first 12767
_journal_page_last 12777
_journal_paper_doi 10.1021/ic5016324
_journal_volume 53
_journal_year 2014
_chemical_formula_moiety 'C15 H15 N4, Br'
_chemical_formula_sum 'C15 H15 Br N4'
_chemical_formula_weight 331.21
_space_group_IT_number 11
_space_group_name_Hall '-P 2yb'
_space_group_name_H-M_alt 'P 1 21/m 1'
_symmetry_cell_setting monoclinic
_symmetry_Int_Tables_number 11
_symmetry_space_group_name_Hall '-P 2yb'
_symmetry_space_group_name_H-M 'P 1 21/m 1'
_atom_sites_solution_hydrogens difmap
_cell_angle_alpha 90
_cell_angle_beta 100.702(1)
_cell_angle_gamma 90
_cell_formula_units_Z 2
_cell_length_a 6.9949(2)
_cell_length_b 14.8441(5)
_cell_length_c 7.0265(2)
_cell_measurement_reflns_used 9914
_cell_measurement_temperature 123
_cell_measurement_theta_max 25.3668
_cell_measurement_theta_min 2.7444
_cell_volume 716.89(4)
_computing_cell_refinement 'SAINT (Bruker, 2012)'
_computing_data_collection 'APEX II Control Software (Bruker, 2013)'
_computing_data_reduction 'SAINT (Bruker, 2012)'
_computing_molecular_graphics 'PLATON (Spek, 2011)'
_computing_publication_material 'PLATON (Spek, 2011), enCIFer (Allen, 2004)'
_computing_structure_refinement 'SHELXL2013 (Sheldrick, 2013), SHELXLE (Huebschle, 2011)'
_computing_structure_solution 'SHELXS97 (Sheldrick, 1997)'
_diffrn_ambient_temperature 123
_diffrn_detector ' CCD plate '
_diffrn_detector_area_resol_mean 16
_diffrn_measured_fraction_theta_full 0.999
_diffrn_measured_fraction_theta_max 0.999
_diffrn_measurement_device ' \k-geometry diffractometer '
_diffrn_measurement_device_type ' Bruker APEX-II CCD '
_diffrn_measurement_method ' phi- and omega-rotation '
_diffrn_radiation_monochromator 'MONTEL optic'
_diffrn_radiation_probe x-ray
_diffrn_radiation_source 'rotating anode FR591'
_diffrn_radiation_type MoK\a
_diffrn_radiation_wavelength 0.71073
_diffrn_reflns_av_R_equivalents 0.0385
_diffrn_reflns_av_sigmaI/netI 0.0137
_diffrn_reflns_limit_h_max 8
_diffrn_reflns_limit_h_min -8
_diffrn_reflns_limit_k_max 17
_diffrn_reflns_limit_k_min -17
_diffrn_reflns_limit_l_max 8
_diffrn_reflns_limit_l_min -8
_diffrn_reflns_number 23396
_diffrn_reflns_reduction_process
;
;
_diffrn_reflns_theta_full 25.24
_diffrn_reflns_theta_max 25.38
_diffrn_reflns_theta_min 2.74
_exptl_absorpt_coefficient_mu 2.862
_exptl_absorpt_correction_T_max 0.7452
_exptl_absorpt_correction_T_min 0.5352
_exptl_absorpt_correction_type multi-scan
_exptl_absorpt_process_details 'SADABS, Bruker, 2008b'
_exptl_crystal_colour 'light orange-brown'
_exptl_crystal_density_diffrn 1.534
_exptl_crystal_density_method 'Not Measured'
_exptl_crystal_description fragment
_exptl_crystal_F_000 336
_exptl_crystal_size_max 0.419
_exptl_crystal_size_mid 0.341
_exptl_crystal_size_min 0.174
_refine_diff_density_max 0.325
_refine_diff_density_min -0.207
_refine_diff_density_rms 0.046
_refine_ls_extinction_method none
_refine_ls_goodness_of_fit_ref 1.082
_refine_ls_hydrogen_treatment refall
_refine_ls_matrix_type full
_refine_ls_number_parameters 125
_refine_ls_number_reflns 1366
_refine_ls_number_restraints 0
_refine_ls_restrained_S_all 1.082
_refine_ls_R_factor_all 0.0178
_refine_ls_R_factor_gt 0.0171
_refine_ls_shift/su_max 0.000
_refine_ls_shift/su_mean 0.000
_refine_ls_structure_factor_coef Fsqd
_refine_ls_weighting_details 'W=1/[\S^2^(FO^2^)+(0.0163P)^2^+0.5260P] WHERE P=(FO^2^+2FC^2^)/3'
_refine_ls_weighting_scheme calc
_refine_ls_wR_factor_gt 0.0422
_refine_ls_wR_factor_ref 0.0426
_reflns_number_gt 1332
_reflns_number_total 1366
_reflns_threshold_expression i>2\s(i)
_cod_data_source_file ic5016324_si_002.cif
_cod_data_source_block compound_4b
_cod_original_sg_symbol_H-M 'P 21/m'
_cod_database_code 4350693

loop_
_symmetry_equiv_pos_site_id
_symmetry_equiv_pos_as_xyz
1 x,y,z
2 -x,1/2+y,-z
3 -x,-y,-z
4 x,1/2-y,z

loop_
_atom_site_aniso_label
_atom_site_aniso_U_11
_atom_site_aniso_U_22
_atom_site_aniso_U_33
_atom_site_aniso_U_23
_atom_site_aniso_U_13
_atom_site_aniso_U_12
N1 0.0103(6) 0.0119(6) 0.0133(6) 0.0000(5) 0.0012(5) -0.0003(5)
N2 0.0167(6) 0.0152(7) 0.0146(6) 0.0019(5) 0.0030(5) 0.0025(5)
C1 0.0115(10) 0.0141(11) 0.0136(10) 0.0000 0.0005(9) 0.0000
C2 0.0090(7) 0.0170(7) 0.0131(7) 0.0008(6) 0.0006(5) 0.0008(6)
C3 0.0161(7) 0.0115(7) 0.0103(7) 0.0005(6) 0.0021(5) -0.0002(6)
C4 0.0155(7) 0.0162(8) 0.0111(7) 0.0003(6) 0.0022(6) -0.0019(6)
C5 0.0202(8) 0.0181(8) 0.0144(7) -0.0001(6) 0.0027(6) -0.0066(7)
C6 0.0317(9) 0.0129(8) 0.0144(8) 0.0002(6) 0.0048(6) -0.0015(7)
C7 0.0243(8) 0.0152(8) 0.0164(8) 0.0018(6) 0.0050(6) 0.0060(7)
C8 0.0126(8) 0.0200(9) 0.0260(9) -0.0030(7) 0.0050(7) -0.0033(7)
Br1 0.0154(1) 0.0129(1) 0.0178(1) 0.0000 -0.0033(1) 0.0000

loop_
_atom_site_label
_atom_site_type_symbol
_atom_site_thermal_displace_type
_atom_site_fract_x
_atom_site_fract_y
_atom_site_fract_z
_atom_site_occupancy
_atom_site_U_iso_or_equiv
_atom_site_calc_flag
_atom_site_refinement_flags
N1 N Uani 0.00959(17) 0.32286(8) 0.69529(17) 1.000 0.0120(3) d .
N2 N Uani -0.09098(17) 0.46814(9) 0.73691(17) 1.000 0.0155(4) d .
C1 C Uani 0.1104(3) 0.25000 0.7651(3) 1.000 0.0133(6) d STP
C2 C Uani -0.1643(2) 0.29512(10) 0.5794(2) 1.000 0.0132(4) d .
C3 C Uani 0.0627(2) 0.41617(10) 0.7344(2) 1.000 0.0127(4) d .
C4 C Uani 0.2563(2) 0.44424(10) 0.7593(2) 1.000 0.0143(4) d .
C5 C Uani 0.2845(2) 0.53576(11) 0.8031(2) 1.000 0.0176(4) d .
C6 C Uani 0.1288(2) 0.59145(11) 0.8142(2) 1.000 0.0196(5) d .
C7 C Uani -0.0575(2) 0.55583(11) 0.7753(2) 1.000 0.0185(5) d .
C8 C Uani 0.4244(2) 0.38544(12) 0.7328(2) 1.000 0.0194(5) d .
Br1 Br Uani 0.41456(3) 0.25000 1.21823(3) 1.000 0.0162(1) d STP
H1 H Uiso 0.218(4) 0.25000 0.858(4) 1.000 0.012(6) d SP
H2 H Uiso -0.252(2) 0.3353(11) 0.518(2) 1.000 0.013(4) d .
H5 H Uiso 0.412(3) 0.5589(12) 0.822(3) 1.000 0.018(4) d .
H6 H Uiso 0.149(3) 0.6559(14) 0.849(3) 1.000 0.027(5) d .
H7 H Uiso -0.166(3) 0.5914(13) 0.774(3) 1.000 0.022(5) d .
H8A H Uiso 0.467(3) 0.3464(13) 0.851(3) 1.000 0.028(5) d .
H8B H Uiso 0.391(3) 0.3454(13) 0.618(3) 1.000 0.029(5) d .
H8C H Uiso 0.531(3) 0.4224(13) 0.714(3) 1.000 0.024(5) d .

loop_
_atom_type_symbol
_atom_type_description
_atom_type_scat_dispersion_real
_atom_type_scat_dispersion_imag
_atom_type_scat_source
C C 0.0033 0.0016 ' International Tables Vol C Tables 4.2.6.8 and 6.1.1.4'
H H 0.0000 0.0000 ' International Tables Vol C Tables 4.2.6.8 and 6.1.1.4'
Br Br -0.2901 2.4595 ' International Tables Vol C Tables 4.2.6.8 and 6.1.1.4'
N N 0.0061 0.0033 ' International Tables Vol C Tables 4.2.6.8 and 6.1.1.4'

loop_
_geom_angle_atom_site_label_1
_geom_angle_atom_site_label_2
_geom_angle_atom_site_label_3
_geom_angle
_geom_angle_site_symmetry_1
_geom_angle_site_symmetry_3
_geom_angle_publ_flag
C1 N1 C2 108.64(13) . . yes
C1 N1 C3 127.35(13) . . yes
C2 N1 C3 123.98(12) . . yes
C3 N2 C7 117.11(13) . . yes
N1 C1 N1 108.36(16) . 4_555 yes
N1 C2 C2 107.18(12) . 4_555 yes
N1 C3 N2 112.29(12) . . yes
N1 C3 C4 121.21(13) . . yes
N2 C3 C4 126.48(14) . . yes
C3 C4 C5 114.28(13) . . no
C3 C4 C8 125.02(14) . . no
C5 C4 C8 120.63(13) . . no
C4 C5 C6 120.89(14) . . no
C5 C6 C7 118.89(15) . . no
N2 C7 C6 122.19(14) . . yes
N1 C1 H1 125.49(18) . . no
N1 C1 H1 125.49(18) 4_555 . no
N1 C2 H2 121.6(10) . . no
C2 C2 H2 131.2(10) 4_555 . no
C4 C5 H5 118.5(11) . . no
C6 C5 H5 120.7(11) . . no
C5 C6 H6 120.9(12) . . no
C7 C6 H6 120.2(12) . . no
N2 C7 H7 116.1(12) . . no
C6 C7 H7 121.7(13) . . no
C4 C8 H8A 110.4(12) . . no
C4 C8 H8B 112.1(12) . . no
C4 C8 H8C 109.4(12) . . no
H8A C8 H8B 108.2(16) . . no
H8A C8 H8C 108.9(17) . . no
H8B C8 H8C 107.7(17) . . no

loop_
_geom_bond_atom_site_label_1
_geom_bond_atom_site_label_2
_geom_bond_distance
_geom_bond_site_symmetry_2
_geom_bond_publ_flag
N1 C1 1.3338(17) . yes
N1 C2 1.3944(19) . yes
N1 C3 1.4471(19) . yes
N2 C3 1.3259(19) . yes
N2 C7 1.341(2) . yes
C2 C2 1.340(2) 4_555 no
C3 C4 1.397(2) . no
C4 C5 1.399(2) . no
C4 C8 1.504(2) . no
C5 C6 1.381(2) . no
C6 C7 1.386(2) . no
C1 H1 0.90(3) . no
C2 H2 0.906(15) . no
C5 H5 0.94(2) . no
C6 H6 0.99(2) . no
C7 H7 0.92(2) . no
C8 H8A 1.01(2) . no
C8 H8B 0.99(2) . no
C8 H8C 0.95(2) . no

loop_
_geom_hbond_atom_site_label_D
_geom_hbond_atom_site_label_H
_geom_hbond_atom_site_label_A
_geom_hbond_distance_DH
_geom_hbond_distance_HA
_geom_hbond_distance_DA
_geom_hbond_angle_DHA
_geom_hbond_publ_flag
C1 H1 Br1 0.90(3) 2.65(3) 3.485(2) 155(2) yes

loop_
_geom_torsion_atom_site_label_1
_geom_torsion_atom_site_label_2
_geom_torsion_atom_site_label_3
_geom_torsion_atom_site_label_4
_geom_torsion
_geom_torsion_site_symmetry_3
_geom_torsion_site_symmetry_4
_geom_torsion_publ_flag
C2 N1 C1 N1 1.22(19) . 4_555 no
C3 N1 C1 N1 179.28(13) . 4_555 no
C1 N1 C2 C2 -0.75(17) . 4_555 no
C3 N1 C2 C2 -178.88(12) . 4_555 no
C1 N1 C3 N2 -146.22(16) . . no
C1 N1 C3 C4 35.6(2) . . no
C2 N1 C3 N2 31.56(18) . . no
C2 N1 C3 C4 -146.61(14) . . no
C7 N2 C3 N1 178.89(12) . . no
C7 N2 C3 C4 -3.1(2) . . no
C3 N2 C7 C6 -1.1(2) . . no
N1 C2 C2 N1 0.02(17) 4_555 4_555 no
N1 C3 C4 C5 -177.77(12) . . no
N1 C3 C4 C8 5.4(2) . . no
N2 C3 C4 C5 4.3(2) . . no
N2 C3 C4 C8 -172.52(14) . . no
C3 C4 C5 C6 -1.6(2) . . no
C8 C4 C5 C6 175.42(13) . . no
C4 C5 C6 C7 -2.0(2) . . no
C5 C6 C7 N2 3.5(2) . . no
